data_4081448
loop_
_publ_author_name
'Ciabatti, Iacopo'
'Femoni, Cristina'
'Iapalucci, Maria Carmela'
'Longoni, Giuliano'
'Zacchini, Stefano'

_publ_section_title
;
 Tetrahedral [HnPt4(CO)4(P&#x2227;P)2]n+(n= 1, 2; P&#x2227;P =
 CH2&#x2550;C(PPh2)2) Cationic Mono- and Dihydrido Carbonyl Clusters
 Obtained by Protonation of the Neutral Pt4(CO)4(P&#x2227;P)2
;
_journal_issue 18
_journal_name_full Organometallics
_journal_page_first 5180
_journal_paper_doi 10.1021/om400723w
_journal_volume 32
_journal_year 2013
_chemical_formula_sum 'C56 H44 O4 P4 Pt4'
_chemical_formula_weight 1685.15
_chemical_name_systematic
; 
 ? 
;
_space_group_IT_number 56
_symmetry_cell_setting orthorhombic
_symmetry_space_group_name_Hall '-P 2ab 2ac'
_symmetry_space_group_name_H-M 'P c c n'
_atom_sites_solution_hydrogens geom
_atom_sites_solution_primary direct
_atom_sites_solution_secondary difmap
_audit_creation_method SHELXL-97
_cell_angle_alpha 90.00
_cell_angle_beta 90.00
_cell_angle_gamma 90.00
_cell_formula_units_Z 4
_cell_length_a 13.612(2)
_cell_length_b 17.153(3)
_cell_length_c 22.770(4)
_cell_measurement_reflns_used 6087
_cell_measurement_temperature 293(2)
_cell_measurement_theta_max 25.879
_cell_measurement_theta_min 2.332
_cell_volume 5316.5(15)
_computing_cell_refinement 'APEX2 (Bruker AXS, 2006)'
_computing_data_collection 'APEX2 (Bruker AXS, 2006)'
_computing_data_reduction 'SAINT (Bruker AXS, 2004)'
_computing_molecular_graphics 'SCHAKAL99 (Keller, 1999)'
_computing_publication_material 'XCIF (Bruker AXS, 2001)'
_computing_structure_refinement 'SHELXL-97 (Sheldrick, 1997)'
_computing_structure_solution 'SHELXS-97 (Sheldrick, 1990)'
_diffrn_ambient_temperature 293(2)
_diffrn_measured_fraction_theta_full 0.999
_diffrn_measured_fraction_theta_max 0.999
_diffrn_measurement_device_type 'CCD area detector'
_diffrn_measurement_method 'phi and omega scans'
_diffrn_radiation_monochromator graphite
_diffrn_radiation_source 'fine-focus sealed tube'
_diffrn_radiation_type MoK\a
_diffrn_radiation_wavelength 0.71073
_diffrn_reflns_av_R_equivalents 0.1378
_diffrn_reflns_av_sigmaI/netI 0.0617
_diffrn_reflns_limit_h_max 16
_diffrn_reflns_limit_h_min -16
_diffrn_reflns_limit_k_max 20
_diffrn_reflns_limit_k_min -20
_diffrn_reflns_limit_l_max 27
_diffrn_reflns_limit_l_min -27
_diffrn_reflns_number 47084
_diffrn_reflns_theta_full 25.02
_diffrn_reflns_theta_max 25.02
_diffrn_reflns_theta_min 1.79
_exptl_absorpt_coefficient_mu 10.658
_exptl_absorpt_correction_T_max 0.3379
_exptl_absorpt_correction_T_min 0.2500
_exptl_absorpt_correction_type empirical
_exptl_absorpt_process_details
;
 Data were corrected for Lorentz polarization and absorption
 effects (empirical absorption corrections SADABS).
 R(int) = 0.1556 (selected reflections only, before parameter refinement)
 R(int) = 0.0726 (selected reflections only, after parameter refinement)
;
_exptl_crystal_colour red
_exptl_crystal_density_diffrn 2.105
_exptl_crystal_density_method 'not measured'
_exptl_crystal_description needle
_exptl_crystal_F_000 3136
_exptl_crystal_size_max 0.18
_exptl_crystal_size_mid 0.12
_exptl_crystal_size_min 0.11
_refine_diff_density_max 2.072
_refine_diff_density_min -1.457
_refine_diff_density_rms 0.236
_refine_ls_extinction_method none
_refine_ls_goodness_of_fit_ref 1.053
_refine_ls_hydrogen_treatment constr
_refine_ls_matrix_type full
_refine_ls_number_parameters 307
_refine_ls_number_reflns 4695
_refine_ls_number_restraints 162
_refine_ls_restrained_S_all 1.052
_refine_ls_R_factor_all 0.0885
_refine_ls_R_factor_gt 0.0535
_refine_ls_shift/su_max 0.001
_refine_ls_shift/su_mean 0.000
_refine_ls_structure_factor_coef Fsqd
_refine_ls_weighting_details 'calc w=1/[\s^2^(Fo^2^)+(0.0698P)^2^+17.1764P] where P=(Fo^2^+2Fc^2^)/3'
_refine_ls_weighting_scheme calc
_refine_ls_wR_factor_gt 0.1206
_refine_ls_wR_factor_ref 0.1355
_reflns_number_gt 3231
_reflns_number_total 4695
_reflns_threshold_expression >2sigma(I)
_cod_data_source_file om400723w_si_001.cif
_cod_data_source_block pccnx_cif1
_cod_original_cell_volume 5316.1(15)
_cod_original_sg_symbol_H-M Pccn
_cod_database_code 4081448

loop_
_symmetry_equiv_pos_as_xyz
'x, y, z'
'-x+1/2, -y+1/2, z'
'-x, y+1/2, -z+1/2'
'x+1/2, -y, -z+1/2'
'-x, -y, -z'
'x-1/2, y-1/2, -z'
'x, -y-1/2, z-1/2'
'-x-1/2, y, z-1/2'

loop_
_atom_site_label
_atom_site_type_symbol
_atom_site_fract_x
_atom_site_fract_y
_atom_site_fract_z
_atom_site_U_iso_or_equiv
_atom_site_adp_type
_atom_site_occupancy
_atom_site_symmetry_multiplicity
_atom_site_calc_flag
_atom_site_refinement_flags
C1 C 0.2476(11) 0.0926(9) 0.3926(8) 0.064(4) Uani 1 1 d U
C2 C 0.3439(10) 0.1045(9) 0.2557(8) 0.065(4) Uani 1 1 d U
C11 C -0.0474(9) 0.1916(8) 0.3094(6) 0.044(3) Uani 1 1 d U
C12 C -0.1411(11) 0.1718(10) 0.3031(8) 0.070(4) Uani 1 1 d U
H12A H -0.1751 0.1495 0.3343 0.084 Uiso 1 1 calc R
H12B H -0.1728 0.1803 0.2675 0.084 Uiso 1 1 calc R
C13 C -0.0312(9) 0.0945(8) 0.4086(6) 0.048(3) Uani 1 1 d U
C14 C -0.0836(10) 0.0949(9) 0.4603(7) 0.060(3) Uani 1 1 d U
H14 H -0.0907 0.1416 0.4806 0.072 Uiso 1 1 calc R
C15 C -0.1259(11) 0.0281(9) 0.4830(8) 0.066(3) Uani 1 1 d U
H15 H -0.1639 0.0310 0.5169 0.079 Uiso 1 1 calc R
C16 C -0.1123(11) -0.0415(9) 0.4563(8) 0.066(3) Uani 1 1 d U
H16 H -0.1387 -0.0868 0.4721 0.079 Uiso 1 1 calc R
C17 C -0.0593(11) -0.0437(10) 0.4057(8) 0.070(3) Uani 1 1 d U
H17 H -0.0500 -0.0910 0.3866 0.083 Uiso 1 1 calc R
C18 C -0.0187(10) 0.0238(9) 0.3821(8) 0.061(3) Uani 1 1 d U
H18 H 0.0177 0.0206 0.3476 0.074 Uiso 1 1 calc R
C19 C -0.0120(12) 0.2604(10) 0.4232(7) 0.064(3) Uani 1 1 d U
C20 C 0.0547(15) 0.2919(11) 0.4593(8) 0.086(4) Uani 1 1 d U
H20 H 0.1195 0.2747 0.4581 0.103 Uiso 1 1 calc R
C21 C 0.0274(17) 0.3510(11) 0.4993(10) 0.101(4) Uani 1 1 d U
H21 H 0.0741 0.3720 0.5246 0.122 Uiso 1 1 calc R
C22 C -0.0654(16) 0.3769(12) 0.5009(9) 0.097(4) Uani 1 1 d U
H22 H -0.0839 0.4154 0.5274 0.116 Uiso 1 1 calc R
C23 C -0.1309(16) 0.3465(11) 0.4638(9) 0.088(4) Uani 1 1 d U
H23 H -0.1950 0.3651 0.4645 0.106 Uiso 1 1 calc R
C24 C -0.1072(13) 0.2892(10) 0.4250(8) 0.074(4) Uani 1 1 d U
H24 H -0.1547 0.2694 0.3997 0.089 Uiso 1 1 calc R
C25 C 0.5630(11) 0.2117(10) 0.2067(8) 0.067(3) Uani 1 1 d U
C26 C 0.6006(12) 0.1439(10) 0.2298(9) 0.075(4) Uani 1 1 d U
H26 H 0.5796 0.1267 0.2664 0.090 Uiso 1 1 calc R
C27 C 0.6706(13) 0.1001(12) 0.1985(10) 0.087(4) Uani 1 1 d U
H27 H 0.7004 0.0568 0.2154 0.104 Uiso 1 1 calc R
C28 C 0.6930(13) 0.1219(12) 0.1445(10) 0.091(4) Uani 1 1 d U
H28 H 0.7364 0.0910 0.1233 0.109 Uiso 1 1 calc R
C29 C 0.6573(14) 0.1852(12) 0.1188(11) 0.093(4) Uani 1 1 d U
H29 H 0.6753 0.1984 0.0807 0.111 Uiso 1 1 calc R
C30 C 0.5920(12) 0.2314(11) 0.1506(8) 0.080(4) Uani 1 1 d U
H30 H 0.5673 0.2766 0.1336 0.096 Uiso 1 1 calc R
C31 C 0.4434(13) 0.3493(11) 0.2041(8) 0.076(4) Uani 1 1 d U
C32 C 0.3567(14) 0.3478(12) 0.1753(9) 0.089(4) Uani 1 1 d U
H32 H 0.3149 0.3053 0.1793 0.107 Uiso 1 1 calc R
C33 C 0.3296(16) 0.4117(14) 0.1387(10) 0.104(4) Uani 1 1 d U
H33 H 0.2695 0.4106 0.1193 0.125 Uiso 1 1 calc R
C34 C 0.3894(17) 0.4738(13) 0.1315(10) 0.106(4) Uani 1 1 d U
H34 H 0.3709 0.5160 0.1083 0.127 Uiso 1 1 calc R
C35 C 0.4765(17) 0.4723(12) 0.1590(9) 0.104(4) Uani 1 1 d U
H35 H 0.5206 0.5128 0.1525 0.124 Uiso 1 1 calc R
C36 C 0.5030(15) 0.4132(11) 0.1965(8) 0.089(4) Uani 1 1 d U
H36 H 0.5619 0.4165 0.2170 0.106 Uiso 1 1 calc R
O1 O 0.2871(9) 0.0473(7) 0.4196(6) 0.089(4) Uani 1 1 d U
O2 O 0.3460(9) 0.0415(7) 0.2373(6) 0.092(4) Uani 1 1 d U
P1 P 0.0255(2) 0.1791(2) 0.37587(17) 0.0433(8) Uani 1 1 d .
P2 P 0.4738(2) 0.2664(2) 0.24972(16) 0.0417(8) Uani 1 1 d .
Pt1 Pt 0.18793(3) 0.17442(3) 0.35167(2) 0.04276(18) Uani 1 1 d .
Pt2 Pt 0.34397(3) 0.20245(3) 0.28840(2) 0.04223(18) Uani 1 1 d .

loop_
_atom_site_aniso_label
_atom_site_aniso_U_11
_atom_site_aniso_U_22
_atom_site_aniso_U_33
_atom_site_aniso_U_23
_atom_site_aniso_U_13
_atom_site_aniso_U_12
C1 0.043(8) 0.060(9) 0.089(12) 0.026(8) 0.012(8) -0.008(7)
C2 0.037(7) 0.052(9) 0.105(12) -0.010(9) 0.011(8) 0.003(7)
C11 0.018(6) 0.070(9) 0.044(8) 0.003(6) -0.002(5) -0.007(5)
C12 0.044(8) 0.101(11) 0.066(10) 0.019(8) -0.011(8) -0.024(8)
C13 0.022(5) 0.061(6) 0.062(7) 0.008(6) 0.002(5) 0.000(5)
C14 0.045(6) 0.066(7) 0.068(7) 0.011(6) 0.006(6) 0.001(6)
C15 0.048(6) 0.072(7) 0.077(8) 0.018(6) 0.005(6) -0.005(6)
C16 0.049(6) 0.067(7) 0.082(8) 0.018(6) -0.007(6) -0.009(6)
C17 0.055(7) 0.068(7) 0.086(8) 0.007(6) -0.006(6) -0.003(6)
C18 0.043(6) 0.065(7) 0.075(7) 0.007(6) -0.004(6) -0.005(6)
C19 0.056(7) 0.072(7) 0.065(8) 0.000(6) 0.003(6) 0.004(6)
C20 0.082(8) 0.093(8) 0.083(8) -0.018(7) -0.005(7) 0.000(7)
C21 0.100(9) 0.105(9) 0.098(9) -0.028(7) -0.003(8) 0.001(8)
C22 0.096(9) 0.101(9) 0.094(9) -0.022(7) 0.013(8) 0.010(8)
C23 0.082(8) 0.090(8) 0.092(9) -0.012(7) 0.014(7) 0.014(7)
C24 0.066(7) 0.077(8) 0.080(8) -0.005(7) 0.006(7) 0.010(6)
C25 0.038(6) 0.076(8) 0.087(8) -0.023(7) 0.009(6) -0.005(6)
C26 0.046(7) 0.084(8) 0.094(9) -0.024(7) -0.003(6) 0.005(6)
C27 0.054(7) 0.096(8) 0.110(9) -0.028(8) -0.004(7) 0.010(6)
C28 0.055(7) 0.101(9) 0.115(9) -0.041(8) 0.013(7) 0.004(7)
C29 0.065(7) 0.102(9) 0.111(9) -0.037(8) 0.019(7) -0.010(7)
C30 0.056(7) 0.088(8) 0.096(9) -0.030(7) 0.019(7) -0.011(6)
C31 0.061(8) 0.089(8) 0.079(8) 0.022(7) 0.008(7) 0.007(7)
C32 0.062(8) 0.112(9) 0.094(9) 0.030(8) 0.006(7) 0.013(7)
C33 0.084(9) 0.123(10) 0.106(9) 0.028(8) 0.005(8) 0.027(8)
C34 0.102(9) 0.107(9) 0.109(10) 0.029(8) 0.007(8) 0.034(8)
C35 0.109(9) 0.099(9) 0.103(10) 0.025(8) 0.004(8) 0.016(8)
C36 0.087(9) 0.091(9) 0.088(9) 0.024(7) 0.002(7) 0.010(7)
O1 0.069(7) 0.076(8) 0.123(10) 0.038(7) -0.002(7) 0.009(6)
O2 0.088(8) 0.069(8) 0.118(10) -0.027(7) 0.015(7) 0.013(6)
P1 0.0289(17) 0.057(2) 0.044(2) 0.0052(17) 0.0014(15) -0.0017(15)
P2 0.0271(17) 0.052(2) 0.047(2) -0.0030(16) 0.0024(16) -0.0035(14)
Pt1 0.0249(3) 0.0513(3) 0.0521(4) 0.0037(3) 0.0018(2) -0.0035(2)
Pt2 0.0250(3) 0.0490(3) 0.0527(4) -0.0011(3) 0.0032(2) -0.0039(2)

loop_
_atom_type_symbol
_atom_type_description
_atom_type_scat_dispersion_real
_atom_type_scat_dispersion_imag
_atom_type_scat_source
C C 0.0033 0.0016 'International Tables Vol C Tables 4.2.6.8 and 6.1.1.4'
H H 0.0000 0.0000 'International Tables Vol C Tables 4.2.6.8 and 6.1.1.4'
O O 0.0106 0.0060 'International Tables Vol C Tables 4.2.6.8 and 6.1.1.4'
P P 0.1023 0.0942 'International Tables Vol C Tables 4.2.6.8 and 6.1.1.4'
Pt Pt -1.7033 8.3905 'International Tables Vol C Tables 4.2.6.8 and 6.1.1.4'

loop_
_geom_angle_atom_site_label_1
_geom_angle_atom_site_label_2
_geom_angle_atom_site_label_3
_geom_angle
_geom_angle_site_symmetry_1
_geom_angle_site_symmetry_3
O1 C1 Pt1 174.9(17) . .
O2 C2 Pt2 177.0(17) . .
C12 C11 P1 125.7(12) . .
C12 C11 P2 123.0(12) . 2
P1 C11 P2 111.4(6) . 2
C11 C12 H12A 120.0 . .
C11 C12 H12B 120.0 . .
H12A C12 H12B 120.0 . .
C18 C13 C14 116.5(14) . .
C18 C13 P1 118.6(11) . .
C14 C13 P1 124.8(12) . .
C13 C14 C15 122.1(16) . .
C13 C14 H14 119.0 . .
C15 C14 H14 119.0 . .
C16 C15 C14 120.4(17) . .
C16 C15 H15 119.8 . .
C14 C15 H15 119.8 . .
C15 C16 C17 118.6(15) . .
C15 C16 H16 120.7 . .
C17 C16 H16 120.7 . .
C16 C17 C18 121.0(16) . .
C16 C17 H17 119.5 . .
C18 C17 H17 119.5 . .
C13 C18 C17 121.3(16) . .
C13 C18 H18 119.3 . .
C17 C18 H18 119.3 . .
C20 C19 C24 118.1(17) . .
C20 C19 P1 118.6(14) . .
C24 C19 P1 123.2(14) . .
C19 C20 C21 120(2) . .
C19 C20 H20 119.8 . .
C21 C20 H20 119.8 . .
C22 C21 C20 120(2) . .
C22 C21 H21 119.9 . .
C20 C21 H21 119.9 . .
C23 C22 C21 119(2) . .
C23 C22 H22 120.6 . .
C21 C22 H22 120.6 . .
C22 C23 C24 122(2) . .
C22 C23 H23 118.8 . .
C24 C23 H23 118.8 . .
C23 C24 C19 119.8(19) . .
C23 C24 H24 120.1 . .
C19 C24 H24 120.1 . .
C26 C25 C30 117.0(16) . .
C26 C25 P2 118.6(14) . .
C30 C25 P2 124.3(15) . .
C25 C26 C27 120.7(19) . .
C25 C26 H26 119.7 . .
C27 C26 H26 119.7 . .
C28 C27 C26 118(2) . .
C28 C27 H27 120.8 . .
C26 C27 H27 120.8 . .
C27 C28 C29 124(2) . .
C27 C28 H28 118.0 . .
C29 C28 H28 118.0 . .
C28 C29 C30 118(2) . .
C28 C29 H29 121.0 . .
C30 C29 H29 121.0 . .
C25 C30 C29 122(2) . .
C25 C30 H30 119.1 . .
C29 C30 H30 119.1 . .
C32 C31 C36 118.0(18) . .
C32 C31 P2 117.6(15) . .
C36 C31 P2 124.3(15) . .
C31 C32 C33 120(2) . .
C31 C32 H32 120.2 . .
C33 C32 H32 120.2 . .
C34 C33 C32 121(2) . .
C34 C33 H33 119.3 . .
C32 C33 H33 119.3 . .
C35 C34 C33 117(2) . .
C35 C34 H34 121.3 . .
C33 C34 H34 121.3 . .
C34 C35 C36 122(2) . .
C34 C35 H35 118.8 . .
C36 C35 H35 118.8 . .
C35 C36 C31 121(2) . .
C35 C36 H36 119.6 . .
C31 C36 H36 119.6 . .
C13 P1 C11 101.8(6) . .
C13 P1 C19 104.5(7) . .
C11 P1 C19 104.3(7) . .
C13 P1 Pt1 119.1(4) . .
C11 P1 Pt1 109.4(4) . .
C19 P1 Pt1 116.0(5) . .
C31 P2 C25 104.4(9) . .
C31 P2 C11 104.0(8) . 2
C25 P2 C11 103.7(7) . 2
C31 P2 Pt2 115.2(6) . .
C25 P2 Pt2 118.8(5) . .
C11 P2 Pt2 109.2(4) 2 .
C1 Pt1 P1 109.1(4) . .
C1 Pt1 Pt2 163.9(4) . 2
P1 Pt1 Pt2 86.76(9) . 2
C1 Pt1 Pt2 93.4(4) . .
P1 Pt1 Pt2 156.31(10) . .
Pt2 Pt1 Pt2 71.32(3) 2 .
C1 Pt1 Pt1 113.1(5) . 2
P1 Pt1 Pt1 120.02(9) . 2
Pt2 Pt1 Pt1 53.777(19) 2 2
Pt2 Pt1 Pt1 53.247(18) . 2
C2 Pt2 P2 106.6(5) . .
C2 Pt2 Pt1 165.8(5) . 2
P2 Pt2 Pt1 87.27(9) . 2
C2 Pt2 Pt1 93.1(5) . .
P2 Pt2 Pt1 160.23(9) . .
Pt1 Pt2 Pt1 72.98(3) 2 .
C2 Pt2 Pt2 119.4(5) . 2
P2 Pt2 Pt2 113.50(9) . 2
Pt1 Pt2 Pt2 54.614(19) 2 2
Pt1 Pt2 Pt2 54.068(19) . 2

loop_
_geom_bond_atom_site_label_1
_geom_bond_atom_site_label_2
_geom_bond_distance
_geom_bond_site_symmetry_2
C1 O1 1.129(17) .
C1 Pt1 1.869(16) .
C2 O2 1.159(17) .
C2 Pt2 1.838(16) .
C11 C12 1.328(18) .
C11 P1 1.822(13) .
C11 P2 1.836(13) 2
C12 H12A 0.9300 .
C12 H12B 0.9300 .
C13 C18 1.366(19) .
C13 C14 1.38(2) .
C13 P1 1.803(14) .
C14 C15 1.384(19) .
C14 H14 0.9300 .
C15 C16 1.35(2) .
C15 H15 0.9300 .
C16 C17 1.36(2) .
C16 H16 0.9300 .
C17 C18 1.39(2) .
C17 H17 0.9300 .
C18 H18 0.9300 .
C19 C20 1.34(2) .
C19 C24 1.39(2) .
C19 P1 1.835(17) .
C20 C21 1.41(2) .
C20 H20 0.9300 .
C21 C22 1.34(3) .
C21 H21 0.9300 .
C22 C23 1.33(3) .
C22 H22 0.9300 .
C23 C24 1.36(2) .
C23 H23 0.9300 .
C24 H24 0.9300 .
C25 C26 1.38(2) .
C25 C30 1.38(2) .
C25 P2 1.819(16) .
C26 C27 1.41(2) .
C26 H26 0.9300 .
C27 C28 1.32(3) .
C27 H27 0.9300 .
C28 C29 1.33(3) .
C28 H28 0.9300 .
C29 C30 1.39(2) .
C29 H29 0.9300 .
C30 H30 0.9300 .
C31 C32 1.35(2) .
C31 C36 1.37(2) .
C31 P2 1.810(17) .
C32 C33 1.43(3) .
C32 H32 0.9300 .
C33 C34 1.35(3) .
C33 H33 0.9300 .
C34 C35 1.34(3) .
C34 H34 0.9300 .
C35 C36 1.37(2) .
C35 H35 0.9300 .
C36 H36 0.9300 .
P1 Pt1 2.281(3) .
P2 C11 1.836(13) 2
P2 Pt2 2.259(3) .
Pt1 Pt2 2.5932(8) 2
Pt1 Pt2 2.6110(8) .
Pt1 Pt1 3.0947(11) 2
Pt2 Pt1 2.5932(8) 2
Pt2 Pt2 3.0339(11) 2

loop_
_geom_torsion_atom_site_label_1
_geom_torsion_atom_site_label_2
_geom_torsion_atom_site_label_3
_geom_torsion_atom_site_label_4
_geom_torsion
_geom_torsion_site_symmetry_1
_geom_torsion_site_symmetry_4
C18 C13 C14 C15 -3(2) . .
P1 C13 C14 C15 179.6(12) . .
C13 C14 C15 C16 4(2) . .
C14 C15 C16 C17 -2(2) . .
C15 C16 C17 C18 1(2) . .
C14 C13 C18 C17 2(2) . .
P1 C13 C18 C17 179.0(12) . .
C16 C17 C18 C13 -1(2) . .
C24 C19 C20 C21 2(3) . .
P1 C19 C20 C21 -175.7(15) . .
C19 C20 C21 C22 -1(3) . .
C20 C21 C22 C23 -1(3) . .
C21 C22 C23 C24 1(4) . .
C22 C23 C24 C19 0(3) . .
C20 C19 C24 C23 -2(3) . .
P1 C19 C24 C23 176.0(15) . .
C30 C25 C26 C27 4(2) . .
P2 C25 C26 C27 -179.2(13) . .
C25 C26 C27 C28 -6(3) . .
C26 C27 C28 C29 4(3) . .
C27 C28 C29 C30 0(3) . .
C26 C25 C30 C29 -1(2) . .
P2 C25 C30 C29 -177.0(13) . .
C28 C29 C30 C25 -1(3) . .
C36 C31 C32 C33 0(3) . .
P2 C31 C32 C33 -179.8(16) . .
C31 C32 C33 C34 1(4) . .
C32 C33 C34 C35 2(4) . .
C33 C34 C35 C36 -4(4) . .
C34 C35 C36 C31 5(3) . .
C32 C31 C36 C35 -2(3) . .
P2 C31 C36 C35 177.0(16) . .
C18 C13 P1 C11 70.2(12) . .
C14 C13 P1 C11 -112.8(13) . .
C18 C13 P1 C19 178.5(11) . .
C14 C13 P1 C19 -4.5(14) . .
C18 C13 P1 Pt1 -50.1(13) . .
C14 C13 P1 Pt1 126.9(11) . .
C12 C11 P1 C13 29.7(16) . .
P2 C11 P1 C13 -148.8(7) 2 .
C12 C11 P1 C19 -78.8(16) . .
P2 C11 P1 C19 102.7(8) 2 .
C12 C11 P1 Pt1 156.6(14) . .
P2 C11 P1 Pt1 -22.0(8) 2 .
C20 C19 P1 C13 106.5(15) . .
C24 C19 P1 C13 -71.1(16) . .
C20 C19 P1 C11 -147.0(15) . .
C24 C19 P1 C11 35.4(16) . .
C20 C19 P1 Pt1 -26.7(17) . .
C24 C19 P1 Pt1 155.7(13) . .
C32 C31 P2 C25 103.2(16) . .
C36 C31 P2 C25 -76.2(18) . .
C32 C31 P2 C11 -148.4(16) . 2
C36 C31 P2 C11 32.3(18) . 2
C32 C31 P2 Pt2 -29.0(18) . .
C36 C31 P2 Pt2 151.7(15) . .
C26 C25 P2 C31 -179.7(13) . .
C30 C25 P2 C31 -3.4(17) . .
C26 C25 P2 C11 71.7(14) . 2
C30 C25 P2 C11 -112.0(15) . 2
C26 C25 P2 Pt2 -49.6(15) . .
C30 C25 P2 Pt2 126.7(13) . .
O1 C1 Pt1 P1 -110(17) . .
O1 C1 Pt1 Pt2 59(18) . 2
O1 C1 Pt1 Pt2 78(17) . .
O1 C1 Pt1 Pt1 26(17) . 2
C13 P1 Pt1 C1 -18.6(8) . .
C11 P1 Pt1 C1 -135.0(7) . .
C19 P1 Pt1 C1 107.5(8) . .
C13 P1 Pt1 Pt2 164.4(6) . 2
C11 P1 Pt1 Pt2 48.0(5) . 2
C19 P1 Pt1 Pt2 -69.5(6) . 2
C13 P1 Pt1 Pt2 142.4(6) . .
C11 P1 Pt1 Pt2 26.1(6) . .
C19 P1 Pt1 Pt2 -91.4(6) . .
C13 P1 Pt1 Pt1 -151.4(6) . 2
C11 P1 Pt1 Pt1 92.3(5) . 2
C19 P1 Pt1 Pt1 -25.2(6) . 2
O2 C2 Pt2 P2 97(27) . .
O2 C2 Pt2 Pt1 -72(28) . 2
O2 C2 Pt2 Pt1 -83(27) . .
O2 C2 Pt2 Pt2 -133(27) . 2
C31 P2 Pt2 C2 114.9(9) . .
C25 P2 Pt2 C2 -10.1(9) . .
C11 P2 Pt2 C2 -128.6(7) 2 .
C31 P2 Pt2 Pt1 -67.9(7) . 2
C25 P2 Pt2 Pt1 167.1(7) . 2
C11 P2 Pt2 Pt1 48.6(5) 2 2
C31 P2 Pt2 Pt1 -65.7(8) . .
C25 P2 Pt2 Pt1 169.3(7) . .
C11 P2 Pt2 Pt1 50.8(6) 2 .
C31 P2 Pt2 Pt2 -18.7(7) . 2
C25 P2 Pt2 Pt2 -143.7(7) . 2
C11 P2 Pt2 Pt2 97.8(5) 2 2
C1 Pt1 Pt2 C2 60.7(8) . .
P1 Pt1 Pt2 C2 -101.4(6) . .
Pt2 Pt1 Pt2 C2 -124.6(6) 2 .
Pt1 Pt1 Pt2 C2 177.1(6) 2 .
C1 Pt1 Pt2 P2 -118.8(6) . .
P1 Pt1 Pt2 P2 79.2(4) . .
Pt2 Pt1 Pt2 P2 55.9(3) 2 .
Pt1 Pt1 Pt2 P2 -2.3(3) 2 .
C1 Pt1 Pt2 Pt1 -116.4(5) . 2
P1 Pt1 Pt2 Pt1 81.5(2) . 2
Pt2 Pt1 Pt2 Pt1 58.26(3) 2 2
C1 Pt1 Pt2 Pt2 -174.7(5) . 2
P1 Pt1 Pt2 Pt2 23.2(2) . 2
Pt1 Pt1 Pt2 Pt2 -58.26(3) 2 2
